data_2206248
loop_
_publ_author_name
'Gales, Luis'
'Sousa, Maria E.'
'Pinto, Madalena M. M.'
'Damas, Ana M.'

_publ_section_title
;
 3,4-Dihydroxy-9<i>H</i>-xanthen-9-one trihydrate
;
_journal_issue 7
_journal_name_full 'Acta Crystallographica Section E'
_journal_page_first o2213
_journal_page_last o2215
_journal_paper_doi 10.1107/S1600536805018994
_journal_volume 61
_journal_year 2005
_chemical_formula_iupac 'C13 H8 O4, 3H2 O'
_chemical_formula_moiety 'C13 H8 O4, 3H2 O'
_chemical_formula_sum 'C13 H14 O7'
_chemical_formula_weight 282.24
_chemical_name_systematic
;
3,4-Dihydroxy-9H-xanthen-9-one trihydrate
;
_space_group_IT_number 2
_symmetry_cell_setting triclinic
_symmetry_space_group_name_Hall '-P 1'
_symmetry_space_group_name_H-M 'P -1'
_atom_sites_solution_hydrogens geom
_atom_sites_solution_primary direct
_atom_sites_solution_secondary difmap
_cell_angle_alpha 105.94(5)
_cell_angle_beta 96.54(5)
_cell_angle_gamma 103.44(5)
_cell_formula_units_Z 2
_cell_length_a 6.838(3)
_cell_length_b 9.946(4)
_cell_length_c 10.087(4)
_cell_measurement_reflns_used 34
_cell_measurement_temperature 291(2)
_cell_measurement_theta_max 16.7
_cell_measurement_theta_min 6.5
_cell_volume 629.9(5)
_computing_cell_refinement IPDS-1
_computing_data_collection 'IPDS-1 (Stoe & Cie, 1994)'
_computing_data_reduction IPDS-1
_computing_molecular_graphics 'ORTEP-3 (Farrugia, 1997)'
_computing_publication_material SHELXL97
_computing_structure_refinement 'SHELXL97 (Sheldrick, 1997)'
_computing_structure_solution 'SHELXS97 (Sheldrick, 1990)'
_diffrn_ambient_temperature 291(2)
_diffrn_measured_fraction_theta_full 0.927
_diffrn_measured_fraction_theta_max 0.927
_diffrn_measurement_device_type 'Stoe IPDS-1'
_diffrn_measurement_method \f
_diffrn_radiation_monochromator graphite
_diffrn_radiation_source 'fine-focus sealed tube'
_diffrn_radiation_type MoK\a
_diffrn_radiation_wavelength 0.71069
_diffrn_reflns_av_R_equivalents 0.0471
_diffrn_reflns_av_sigmaI/netI 0.0466
_diffrn_reflns_limit_h_max 7
_diffrn_reflns_limit_h_min -7
_diffrn_reflns_limit_k_max 11
_diffrn_reflns_limit_k_min -11
_diffrn_reflns_limit_l_max 11
_diffrn_reflns_limit_l_min -11
_diffrn_reflns_number 4054
_diffrn_reflns_theta_full 24.20
_diffrn_reflns_theta_max 24.20
_diffrn_reflns_theta_min 3.87
_diffrn_standards_decay_% 0
_diffrn_standards_interval_count 0
_diffrn_standards_interval_time 0
_diffrn_standards_number 0
_exptl_absorpt_coefficient_mu 0.122
_exptl_absorpt_correction_type none
_exptl_crystal_colour colorless
_exptl_crystal_density_diffrn 1.488
_exptl_crystal_density_method 'not measured'
_exptl_crystal_description Parallelepiped
_exptl_crystal_F_000 296
_exptl_crystal_size_max 0.4
_exptl_crystal_size_mid 0.15
_exptl_crystal_size_min 0.08
_refine_diff_density_max 0.191
_refine_diff_density_min -0.164
_refine_ls_extinction_method none
_refine_ls_goodness_of_fit_ref 1.046
_refine_ls_hydrogen_treatment mixed
_refine_ls_matrix_type full
_refine_ls_number_parameters 213
_refine_ls_number_reflns 1882
_refine_ls_number_restraints 0
_refine_ls_restrained_S_all 1.046
_refine_ls_R_factor_all 0.0755
_refine_ls_R_factor_gt 0.0499
_refine_ls_shift/su_max 0.000
_refine_ls_shift/su_mean 0.000
_refine_ls_structure_factor_coef Fsqd
_refine_ls_weighting_details 'calc w = 1/[\s^2^(Fo^2^)+(0.0902P)^2^+0.0203P] where P = (Fo^2^+2Fc^2^)/3'
_refine_ls_weighting_scheme calc
_refine_ls_wR_factor_gt 0.1284
_refine_ls_wR_factor_ref 0.1514
_reflns_number_gt 1270
_reflns_number_total 1882
_reflns_threshold_expression I>2\s(I)
_cod_data_source_file nc6035.cif
_cod_data_source_block I
_cod_database_code 2206248
_cod_database_fobs_code 2206248

loop_
_symmetry_equiv_pos_as_xyz
'x, y, z'
'-x, -y, -z'

loop_
_atom_site_label
_atom_site_fract_x
_atom_site_fract_y
_atom_site_fract_z
_atom_site_U_iso_or_equiv
_atom_site_adp_type
_atom_site_calc_flag
_atom_site_occupancy
_atom_site_type_symbol
O4A 0.2065(3) 0.90327(17) 0.14611(17) 0.0569(5) Uani d 1 O
O4 0.1636(3) 0.65204(19) -0.0421(2) 0.0673(6) Uani d 1 O
O9 0.3109(3) 1.29123(18) 0.05629(19) 0.0703(6) Uani d 1 O
O3 0.1979(3) 0.63422(18) -0.3166(2) 0.0679(6) Uani d 1 O
C4A 0.2235(4) 0.9069(3) 0.0132(2) 0.0507(6) Uani d 1 C
C9A 0.2613(4) 1.0361(2) -0.0224(2) 0.0497(6) Uani d 1 C
C8A 0.2688(4) 1.1666(2) 0.2256(2) 0.0519(6) Uani d 1 C
C4 0.2025(4) 0.7723(2) -0.0861(2) 0.0524(6) Uani d 1 C
C2 0.2594(4) 0.8963(3) -0.2602(3) 0.0564(7) Uani d 1 C
H2 0.2726 0.8927 -0.3517 0.068 Uiso calc 1 H
C1 0.2801(4) 1.0271(3) -0.1613(2) 0.0544(7) Uani d 1 C
H1 0.3070 1.1117 -0.1869 0.065 Uiso calc 1 H
C10A 0.2333(4) 1.0325(3) 0.2514(2) 0.0538(7) Uani d 1 C
C3 0.2182(4) 0.7671(3) -0.2234(2) 0.0537(7) Uani d 1 C
C9 0.2823(4) 1.1736(3) 0.0844(2) 0.0525(7) Uani d 1 C
C5 0.2221(5) 1.0225(3) 0.3850(3) 0.0656(8) Uani d 1 C
H5 0.1992 0.9326 0.4006 0.079 Uiso calc 1 H
C8 0.2913(4) 1.2916(3) 0.3399(3) 0.0606(7) Uani d 1 C
H8 0.3136 1.3819 0.3253 0.073 Uiso calc 1 H
C7 0.2809(5) 1.2828(3) 0.4721(3) 0.0688(8) Uani d 1 C
H7 0.2973 1.3664 0.5469 0.083 Uiso calc 1 H
C6 0.2453(5) 1.1462(3) 0.4934(3) 0.0719(9) Uani d 1 C
H6 0.2373 1.1398 0.5830 0.086 Uiso calc 1 H
O1W 0.4180(4) 1.5930(3) 0.1866(2) 0.0857(7) Uani d 1 O
O2W 0.1472(5) 0.3763(2) -0.1879(2) 0.0820(8) Uani d 1 O
O3W 0.1913(5) 0.6550(3) -0.5800(2) 0.0841(7) Uani d 1 O
H11W 0.356(7) 1.623(5) 0.128(5) 0.109(14) Uiso d 1 H
H12W 0.373(7) 1.495(5) 0.142(5) 0.122(14) Uiso d 1 H
H3 0.200(6) 0.642(4) -0.412(4) 0.097(11) Uiso d 1 H
H4 0.163(7) 0.571(5) -0.124(5) 0.127(14) Uiso d 1 H
H31W 0.073(9) 0.624(5) -0.633(6) 0.14(2) Uiso d 1 H
H21W 0.294(7) 0.386(4) -0.176(4) 0.100(14) Uiso d 1 H
H32W 0.270(8) 0.642(5) -0.644(6) 0.142(19) Uiso d 1 H
H22W 0.116(9) 0.349(6) -0.120(6) 0.16(2) Uiso d 1 H

loop_
_atom_site_aniso_label
_atom_site_aniso_U_11
_atom_site_aniso_U_22
_atom_site_aniso_U_33
_atom_site_aniso_U_12
_atom_site_aniso_U_13
_atom_site_aniso_U_23
O4A 0.0708(12) 0.0485(9) 0.0507(9) 0.0138(8) 0.0151(8) 0.0150(7)
O4 0.0940(15) 0.0474(10) 0.0619(11) 0.0176(9) 0.0188(10) 0.0195(8)
O9 0.0997(15) 0.0487(10) 0.0633(11) 0.0185(9) 0.0151(10) 0.0205(8)
O3 0.0917(15) 0.0490(10) 0.0580(11) 0.0176(9) 0.0154(10) 0.0099(8)
C4A 0.0510(15) 0.0514(13) 0.0474(13) 0.0111(11) 0.0096(10) 0.0144(10)
C9A 0.0498(15) 0.0457(13) 0.0522(13) 0.0122(11) 0.0086(11) 0.0142(10)
C8A 0.0517(15) 0.0495(13) 0.0528(14) 0.0131(11) 0.0091(11) 0.0144(11)
C4 0.0571(16) 0.0434(12) 0.0552(14) 0.0112(11) 0.0083(11) 0.0165(10)
C2 0.0630(17) 0.0561(14) 0.0512(13) 0.0148(12) 0.0126(12) 0.0191(11)
C1 0.0619(16) 0.0488(13) 0.0512(13) 0.0131(11) 0.0092(11) 0.0159(11)
C10A 0.0565(16) 0.0505(14) 0.0503(14) 0.0126(11) 0.0083(11) 0.0118(11)
C3 0.0531(16) 0.0502(13) 0.0539(14) 0.0140(11) 0.0093(11) 0.0107(11)
C9 0.0559(16) 0.0490(13) 0.0515(13) 0.0129(11) 0.0079(11) 0.0163(10)
C5 0.083(2) 0.0595(15) 0.0556(15) 0.0153(14) 0.0158(14) 0.0222(12)
C8 0.0710(18) 0.0513(13) 0.0551(14) 0.0152(12) 0.0106(12) 0.0116(11)
C7 0.084(2) 0.0617(16) 0.0541(15) 0.0197(14) 0.0132(14) 0.0074(12)
C6 0.092(2) 0.0710(18) 0.0513(15) 0.0184(15) 0.0173(14) 0.0191(13)
O1W 0.124(2) 0.0606(13) 0.0636(13) 0.0204(12) 0.0035(12) 0.0156(10)
O2W 0.120(2) 0.0589(12) 0.0674(13) 0.0248(12) 0.0165(13) 0.0210(10)
O3W 0.0938(19) 0.0874(15) 0.0601(13) 0.0213(13) 0.0105(13) 0.0102(11)

loop_
_atom_type_symbol
_atom_type_description
_atom_type_scat_dispersion_real
_atom_type_scat_dispersion_imag
_atom_type_scat_source
C C 0.0033 0.0016 'International Tables Vol C Tables 4.2.6.8 and 6.1.1.4'
H H 0.0000 0.0000 'International Tables Vol C Tables 4.2.6.8 and 6.1.1.4'
O O 0.0106 0.0060 'International Tables Vol C Tables 4.2.6.8 and 6.1.1.4'

loop_
_geom_angle_atom_site_label_1
_geom_angle_atom_site_label_2
_geom_angle_atom_site_label_3
_geom_angle
C4A O4A C10A 118.98(19)
C4 O4 H4 105(3)
C3 O3 H3 110(2)
O4A C4A C4 115.5(2)
O4A C4A C9A 122.8(2)
C4 C4A C9A 121.7(2)
C4A C9A C1 117.9(2)
C4A C9A C9 119.8(2)
C1 C9A C9 122.3(2)
C10A C8A C8 117.7(2)
C10A C8A C9 120.1(2)
C8 C8A C9 122.2(2)
O4 C4 C3 123.6(2)
O4 C4 C4A 117.5(2)
C3 C4 C4A 118.9(2)
C1 C2 C3 120.1(2)
C1 C2 H2 119.9
C3 C2 H2 119.9
C2 C1 C9A 121.3(2)
C2 C1 H1 119.4
C9A C1 H1 119.4
O4A C10A C5 116.3(2)
O4A C10A C8A 122.2(2)
C5 C10A C8A 121.4(2)
O3 C3 C4 117.1(2)
O3 C3 C2 122.8(2)
C4 C3 C2 120.1(2)
O9 C9 C9A 121.8(2)
O9 C9 C8A 122.2(2)
C9A C9 C8A 116.0(2)
C6 C5 C10A 119.1(2)
C6 C5 H5 120.4
C10A C5 H5 120.4
C7 C8 C8A 121.2(2)
C7 C8 H8 119.4
C8A C8 H8 119.4
C8 C7 C6 119.2(2)
C8 C7 H7 120.4
C6 C7 H7 120.4
C5 C6 C7 121.3(2)
C5 C6 H6 119.4
C7 C6 H6 119.4
H11W O1W H12W 100(4)
H21W O2W H22W 102(5)
H31W O3W H32W 101(4)

loop_
_geom_bond_atom_site_label_1
_geom_bond_atom_site_label_2
_geom_bond_distance
O4A C4A 1.369(3)
O4A C10A 1.382(3)
O4 C4 1.367(3)
O4 H4 0.98(5)
O9 C9 1.255(3)
O3 C3 1.361(3)
O3 H3 0.99(4)
C4A C4 1.399(4)
C4A C9A 1.402(3)
C9A C1 1.403(3)
C9A C9 1.455(4)
C8A C10A 1.400(3)
C8A C8 1.408(4)
C8A C9 1.457(3)
C4 C3 1.388(4)
C2 C1 1.370(4)
C2 C3 1.409(4)
C2 H2 0.9300
C1 H1 0.9300
C10A C5 1.388(3)
C5 C6 1.366(4)
C5 H5 0.9300
C8 C7 1.369(4)
C8 H8 0.9300
C7 C6 1.404(4)
C7 H7 0.9300
C6 H6 0.9300
O1W H11W 0.85(5)
O1W H12W 0.92(5)
O2W H21W 0.98(5)
O2W H22W 0.84(6)
O3W H31W 0.85(6)
O3W H32W 0.89(6)

loop_
_geom_hbond_atom_site_label_D
_geom_hbond_atom_site_label_H
_geom_hbond_atom_site_label_A
_geom_hbond_site_symmetry_A
_geom_hbond_distance_DH
_geom_hbond_distance_HA
_geom_hbond_distance_DA
_geom_hbond_angle_DHA
_geom_hbond_publ_flag
O3 H3 O3W . 0.99(4) 1.73(4) 2.717(3) 177(3) yes
O4 H4 O2W . 0.98(5) 1.84(5) 2.702(3) 145(4) yes
O1W H11W O4 1_565 0.85(5) 2.17(5) 2.999(4) 168(4) yes
O1W H12W O9 . 0.92(5) 1.89(5) 2.805(3) 174(4) yes
O2W H21W O1W 2_675 0.98(5) 1.95(5) 2.915(5) 170(3) yes
O2W H22W O4 2_565 0.84(6) 2.66(6) 3.343(4) 141(5) yes
O3W H31W O2W 2_564 0.85(6) 2.21(6) 2.994(4) 152(5) yes
O3W H32W O1W 1_544 0.89(6) 2.09(6) 2.968(4) 172(5) yes

loop_
_cod_related_entry_id
_cod_related_entry_database
_cod_related_entry_code
1 ChemSpider 21129253
